data_2312475
loop_
_publ_author_name
'Pavlyuk, Nazar'
'Dmytriv, Grygoriy'
'Bondaruk, Alina'
'Ciesielski, Wojciech'
'Pavlyuk, Volodymyr'

_publ_section_title
;
 Crystal, electronic structure and hydrogenation properties of the
 Mg<sub>5.57</sub>Ni<sub>16</sub>Ge<sub>7.43</sub> cluster phase with a
 new type of polyhedron.
;
_journal_coeditor_code YP3234
_journal_issue 5
_journal_name_full 'Acta crystallographica. Section C, Structural chemistry'
_journal_paper_doi 10.1107/S2053229624003140
_journal_volume 80
_journal_year 2024
_chemical_formula_iupac 'Mg5.57 Ni16 Ge7.43'
_chemical_formula_moiety 'Ge29.70 Ni64, 22.296(Mg)'
_chemical_formula_sum 'Ge29.7 Mg22.3 Ni64'
_chemical_formula_weight 6454.98
_chemical_name_systematic
;
Magnesium nickel germanide
;
_space_group_crystal_system cubic
_space_group_IT_number 225
_space_group_name_Hall '-F 4 2 3'
_space_group_name_H-M_alt 'F m -3 m'
_audit_creation_method SHELXL-2014/7
_cell_angle_alpha 90
_cell_angle_beta 90
_cell_angle_gamma 90
_cell_formula_units_Z 1
_cell_length_a 11.5036(6)
_cell_length_b 11.5036(6)
_cell_length_c 11.5036(6)
_cell_measurement_reflns_used 131
_cell_measurement_temperature 293(2)
_cell_measurement_theta_max 28.331
_cell_measurement_theta_min 3.067
_cell_volume 1522.30(14)
_computing_cell_refinement
;
CrysAlis PRO (Rigaku OD, 2015)
;
_computing_data_collection
;
CrysAlis PRO (Rigaku OD, 2015)
;
_computing_data_reduction
;
CrysAlis PRO (Rigaku OD, 2015)
;
_computing_molecular_graphics
;
DIAMOND (Brandenburg, 2006)
;
_computing_publication_material
;
SHELX97 (Sheldrick, 1997)
;
_computing_structure_refinement
;
SHELXL2014 (Sheldrick, 2015<i>b</i>)
;
_computing_structure_solution
;
SHELXT2014 (Sheldrick, 2015<i>a</i>)
;
_diffrn_ambient_temperature 293(2)
_diffrn_measured_fraction_theta_full 1.000
_diffrn_measured_fraction_theta_max 1.000
_diffrn_measurement_device_type 'Oxford Diffraction Xcalibur3 CCD'
_diffrn_measurement_method '\w scans'
_diffrn_radiation_type MoK\a
_diffrn_radiation_wavelength 0.71073
_diffrn_reflns_av_R_equivalents 0.0736
_diffrn_reflns_av_unetI/netI 0.0105
_diffrn_reflns_limit_h_max 15
_diffrn_reflns_limit_h_min -15
_diffrn_reflns_limit_k_max 15
_diffrn_reflns_limit_k_min -15
_diffrn_reflns_limit_l_max 15
_diffrn_reflns_limit_l_min -15
_diffrn_reflns_number 12619
_diffrn_reflns_theta_full 25.242
_diffrn_reflns_theta_max 28.331
_diffrn_reflns_theta_min 3.067
_diffrn_source 'fine-focus sealed tube'
_exptl_absorpt_coefficient_mu 33.855
_exptl_absorpt_correction_T_max 0.683
_exptl_absorpt_correction_T_min 0.470
_exptl_absorpt_correction_type analytical
_exptl_absorpt_process_details
;
(CrysAlis RED; Oxford Diffraction, 2008)
;
_exptl_crystal_colour 'metallic light grey'
_exptl_crystal_density_diffrn 7.041
_exptl_crystal_description prism
_exptl_crystal_F_000 3010.1
_exptl_crystal_size_max 0.06
_exptl_crystal_size_mid 0.05
_exptl_crystal_size_min 0.03
_refine_diff_density_max 0.632
_refine_diff_density_min -0.628
_refine_ls_extinction_method none
_refine_ls_goodness_of_fit_ref 1.247
_refine_ls_hydrogen_treatment undef
_refine_ls_matrix_type full
_refine_ls_number_parameters 14
_refine_ls_number_reflns 131
_refine_ls_number_restraints 0
_refine_ls_restrained_S_all 1.247
_refine_ls_R_factor_all 0.0151
_refine_ls_R_factor_gt 0.0125
_refine_ls_shift/su_max 0.000
_refine_ls_shift/su_mean 0.000
_refine_ls_structure_factor_coef Fsqd
_refine_ls_weighting_details 'w=1/[\s^2^(Fo^2^)+35.3811P] where P=(Fo^2^+2Fc^2^)/3'
_refine_ls_weighting_scheme calc
_refine_ls_wR_factor_gt 0.0266
_refine_ls_wR_factor_ref 0.0282
_reflns_number_gt 120
_reflns_number_total 131
_reflns_threshold_expression 'I > 2\s(I)'
_cod_data_source_file yp3234sup1.cif
_cod_data_source_block I
_cod_original_cell_volume 1522.3(2)
_cod_original_formula_sum 'Ge29.70 Mg22.30 Ni64'
_cod_database_code 2312475
_shelx_space_group_comment
;
The symmetry employed for this shelxl refinement is uniquely defined
by the following loop, which should always be used as a source of
symmetry information in preference to the above space-group names.
They are only intended as comments.
;

loop_
_space_group_symop_operation_xyz
'x, y, z'
'-x, -y, z'
'-x, y, -z'
'x, -y, -z'
'z, x, y'
'z, -x, -y'
'-z, -x, y'
'-z, x, -y'
'y, z, x'
'-y, z, -x'
'y, -z, -x'
'-y, -z, x'
'y, x, -z'
'-y, -x, -z'
'y, -x, z'
'-y, x, z'
'x, z, -y'
'-x, z, y'
'-x, -z, -y'
'x, -z, y'
'z, y, -x'
'z, -y, x'
'-z, y, x'
'-z, -y, -x'
'x, y+1/2, z+1/2'
'-x, -y+1/2, z+1/2'
'-x, y+1/2, -z+1/2'
'x, -y+1/2, -z+1/2'
'z, x+1/2, y+1/2'
'z, -x+1/2, -y+1/2'
'-z, -x+1/2, y+1/2'
'-z, x+1/2, -y+1/2'
'y, z+1/2, x+1/2'
'-y, z+1/2, -x+1/2'
'y, -z+1/2, -x+1/2'
'-y, -z+1/2, x+1/2'
'y, x+1/2, -z+1/2'
'-y, -x+1/2, -z+1/2'
'y, -x+1/2, z+1/2'
'-y, x+1/2, z+1/2'
'x, z+1/2, -y+1/2'
'-x, z+1/2, y+1/2'
'-x, -z+1/2, -y+1/2'
'x, -z+1/2, y+1/2'
'z, y+1/2, -x+1/2'
'z, -y+1/2, x+1/2'
'-z, y+1/2, x+1/2'
'-z, -y+1/2, -x+1/2'
'x+1/2, y, z+1/2'
'-x+1/2, -y, z+1/2'
'-x+1/2, y, -z+1/2'
'x+1/2, -y, -z+1/2'
'z+1/2, x, y+1/2'
'z+1/2, -x, -y+1/2'
'-z+1/2, -x, y+1/2'
'-z+1/2, x, -y+1/2'
'y+1/2, z, x+1/2'
'-y+1/2, z, -x+1/2'
'y+1/2, -z, -x+1/2'
'-y+1/2, -z, x+1/2'
'y+1/2, x, -z+1/2'
'-y+1/2, -x, -z+1/2'
'y+1/2, -x, z+1/2'
'-y+1/2, x, z+1/2'
'x+1/2, z, -y+1/2'
'-x+1/2, z, y+1/2'
'-x+1/2, -z, -y+1/2'
'x+1/2, -z, y+1/2'
'z+1/2, y, -x+1/2'
'z+1/2, -y, x+1/2'
'-z+1/2, y, x+1/2'
'-z+1/2, -y, -x+1/2'
'x+1/2, y+1/2, z'
'-x+1/2, -y+1/2, z'
'-x+1/2, y+1/2, -z'
'x+1/2, -y+1/2, -z'
'z+1/2, x+1/2, y'
'z+1/2, -x+1/2, -y'
'-z+1/2, -x+1/2, y'
'-z+1/2, x+1/2, -y'
'y+1/2, z+1/2, x'
'-y+1/2, z+1/2, -x'
'y+1/2, -z+1/2, -x'
'-y+1/2, -z+1/2, x'
'y+1/2, x+1/2, -z'
'-y+1/2, -x+1/2, -z'
'y+1/2, -x+1/2, z'
'-y+1/2, x+1/2, z'
'x+1/2, z+1/2, -y'
'-x+1/2, z+1/2, y'
'-x+1/2, -z+1/2, -y'
'x+1/2, -z+1/2, y'
'z+1/2, y+1/2, -x'
'z+1/2, -y+1/2, x'
'-z+1/2, y+1/2, x'
'-z+1/2, -y+1/2, -x'
'-x, -y, -z'
'x, y, -z'
'x, -y, z'
'-x, y, z'
'-z, -x, -y'
'-z, x, y'
'z, x, -y'
'z, -x, y'
'-y, -z, -x'
'y, -z, x'
'-y, z, x'
'y, z, -x'
'-y, -x, z'
'y, x, z'
'-y, x, -z'
'y, -x, -z'
'-x, -z, y'
'x, -z, -y'
'x, z, y'
'-x, z, -y'
'-z, -y, x'
'-z, y, -x'
'z, -y, -x'
'z, y, x'
'-x, -y+1/2, -z+1/2'
'x, y+1/2, -z+1/2'
'x, -y+1/2, z+1/2'
'-x, y+1/2, z+1/2'
'-z, -x+1/2, -y+1/2'
'-z, x+1/2, y+1/2'
'z, x+1/2, -y+1/2'
'z, -x+1/2, y+1/2'
'-y, -z+1/2, -x+1/2'
'y, -z+1/2, x+1/2'
'-y, z+1/2, x+1/2'
'y, z+1/2, -x+1/2'
'-y, -x+1/2, z+1/2'
'y, x+1/2, z+1/2'
'-y, x+1/2, -z+1/2'
'y, -x+1/2, -z+1/2'
'-x, -z+1/2, y+1/2'
'x, -z+1/2, -y+1/2'
'x, z+1/2, y+1/2'
'-x, z+1/2, -y+1/2'
'-z, -y+1/2, x+1/2'
'-z, y+1/2, -x+1/2'
'z, -y+1/2, -x+1/2'
'z, y+1/2, x+1/2'
'-x+1/2, -y, -z+1/2'
'x+1/2, y, -z+1/2'
'x+1/2, -y, z+1/2'
'-x+1/2, y, z+1/2'
'-z+1/2, -x, -y+1/2'
'-z+1/2, x, y+1/2'
'z+1/2, x, -y+1/2'
'z+1/2, -x, y+1/2'
'-y+1/2, -z, -x+1/2'
'y+1/2, -z, x+1/2'
'-y+1/2, z, x+1/2'
'y+1/2, z, -x+1/2'
'-y+1/2, -x, z+1/2'
'y+1/2, x, z+1/2'
'-y+1/2, x, -z+1/2'
'y+1/2, -x, -z+1/2'
'-x+1/2, -z, y+1/2'
'x+1/2, -z, -y+1/2'
'x+1/2, z, y+1/2'
'-x+1/2, z, -y+1/2'
'-z+1/2, -y, x+1/2'
'-z+1/2, y, -x+1/2'
'z+1/2, -y, -x+1/2'
'z+1/2, y, x+1/2'
'-x+1/2, -y+1/2, -z'
'x+1/2, y+1/2, -z'
'x+1/2, -y+1/2, z'
'-x+1/2, y+1/2, z'
'-z+1/2, -x+1/2, -y'
'-z+1/2, x+1/2, y'
'z+1/2, x+1/2, -y'
'z+1/2, -x+1/2, y'
'-y+1/2, -z+1/2, -x'
'y+1/2, -z+1/2, x'
'-y+1/2, z+1/2, x'
'y+1/2, z+1/2, -x'
'-y+1/2, -x+1/2, z'
'y+1/2, x+1/2, z'
'-y+1/2, x+1/2, -z'
'y+1/2, -x+1/2, -z'
'-x+1/2, -z+1/2, y'
'x+1/2, -z+1/2, -y'
'x+1/2, z+1/2, y'
'-x+1/2, z+1/2, -y'
'-z+1/2, -y+1/2, x'
'-z+1/2, y+1/2, -x'
'z+1/2, -y+1/2, -x'
'z+1/2, y+1/2, x'

loop_
_atom_site_type_symbol
_atom_site_label
_atom_site_fract_x
_atom_site_fract_y
_atom_site_fract_z
_atom_site_U_iso_or_equiv
_atom_site_adp_type
_atom_site_calc_flag
_atom_site_occupancy
_atom_site_disorder_assembly
_atom_site_disorder_group
Ge Ge1 0.0000 0.0000 0.0000 0.0040(4) Uani d 1 . .
Ge Ge2 0.0000 0.2500 0.2500 0.00442(18) Uani d 1 . .
Ni Ni1 0.33129(4) 0.33129(4) 0.33129(4) 0.00491(19) Uani d 1 . .
Ni Ni2 0.11860(4) 0.11860(4) 0.11860(4) 0.00509(19) Uani d 1 . .
Mg Mg 0.2959(2) 0.0000 0.0000 0.0048(4) Uani d 0.929(4) . .
Ge Ge 0.2959(2) 0.0000 0.0000 0.0048(4) Uani d 0.071(4) . .

loop_
_atom_site_aniso_label
_atom_site_aniso_U_11
_atom_site_aniso_U_22
_atom_site_aniso_U_33
_atom_site_aniso_U_12
_atom_site_aniso_U_13
_atom_site_aniso_U_23
Ge1 0.0040(4) 0.0040(4) 0.0040(4) 0.000 0.000 0.000
Ge2 0.0039(4) 0.0047(2) 0.0047(2) 0.000 0.000 0.0002(3)
Ni1 0.00491(19) 0.00491(19) 0.00491(19) 0.00057(18) 0.00057(18) 0.00057(18)
Ni2 0.00509(19) 0.00509(19) 0.00509(19) -0.00015(18) -0.00015(18) -0.00015(18)
Mg 0.0073(10) 0.0035(6) 0.0035(6) 0.000 0.000 0.000
Ge 0.0073(10) 0.0035(6) 0.0035(6) 0.000 0.000 0.000

loop_
_atom_type_symbol
_atom_type_description
_atom_type_scat_dispersion_real
_atom_type_scat_dispersion_imag
_atom_type_scat_source
Mg Mg 0.0486 0.0363 'International Tables Vol C Tables 4.2.6.8 and 6.1.1.4'
Ni Ni 0.3393 1.1124 'International Tables Vol C Tables 4.2.6.8 and 6.1.1.4'
Ge Ge 0.1547 1.8001 'International Tables Vol C Tables 4.2.6.8 and 6.1.1.4'

loop_
_geom_angle_atom_site_label_1
_geom_angle_atom_site_label_2
_geom_angle_atom_site_label_3
_geom_angle_site_symmetry_1
_geom_angle_site_symmetry_3
_geom_angle
_geom_angle_publ_flag
Ni2 Ge1 Ni2 . 97 180.00(4) ?
Ni2 Ge1 Ni2 . 100 70.5 ?
Ni2 Ge1 Ni2 97 100 109.5 ?
Ni2 Ge1 Ni2 . 2 109.5 ?
Ni2 Ge1 Ni2 97 2 70.5 ?
Ni2 Ge1 Ni2 100 2 70.5 ?
Ni2 Ge1 Ni2 . 98 70.5 ?
Ni2 Ge1 Ni2 97 98 109.5 ?
Ni2 Ge1 Ni2 100 98 109.5 ?
Ni2 Ge1 Ni2 2 98 180.00(6) ?
Ni2 Ge1 Ni2 . 3 109.5 ?
Ni2 Ge1 Ni2 97 3 70.5290(10) ?
Ni2 Ge1 Ni2 100 3 70.5 ?
Ni2 Ge1 Ni2 2 3 109.5 ?
Ni2 Ge1 Ni2 98 3 70.5 ?
Ni2 Ge1 Ni2 . 99 70.5 ?
Ni2 Ge1 Ni2 97 99 109.5 ?
Ni2 Ge1 Ni2 100 99 109.5 ?
Ni2 Ge1 Ni2 2 99 70.5 ?
Ni2 Ge1 Ni2 98 99 109.5 ?
Ni2 Ge1 Ni2 3 99 180.00(6) ?
Ni2 Ge1 Ni2 . 4 109.5 ?
Ni2 Ge1 Ni2 97 4 70.5 ?
Ni2 Ge1 Ni2 100 4 180.00(4) ?
Ni2 Ge1 Ni2 2 4 109.5 ?
Ni2 Ge1 Ni2 98 4 70.5 ?
Ni2 Ge1 Ni2 3 4 109.5 ?
Ni2 Ge1 Ni2 99 4 70.5 ?
Ni1 Ge2 Ni1 171_455 51 180.0 ?
Ni1 Ge2 Ni1 171_455 74 111.46(4) ?
Ni1 Ge2 Ni1 51 74 68.54(4) ?
Ni1 Ge2 Ni1 171_455 146_455 68.54(4) ?
Ni1 Ge2 Ni1 51 146_455 111.46(4) ?
Ni1 Ge2 Ni1 74 146_455 180.0 ?
Ni1 Ge2 Ni2 171_455 100 63.601(15) ?
Ni1 Ge2 Ni2 51 100 116.399(15) ?
Ni1 Ge2 Ni2 74 100 116.399(15) ?
Ni1 Ge2 Ni2 146_455 100 63.601(15) ?
Ni1 Ge2 Ni2 171_455 28 116.399(15) ?
Ni1 Ge2 Ni2 51 28 63.601(15) ?
Ni1 Ge2 Ni2 74 28 63.601(15) ?
Ni1 Ge2 Ni2 146_455 28 116.399(15) ?
Ni2 Ge2 Ni2 100 28 180.00(3) ?
Ni1 Ge2 Ni2 171_455 121 63.601(15) ?
Ni1 Ge2 Ni2 51 121 116.399(15) ?
Ni1 Ge2 Ni2 74 121 116.399(15) ?
Ni1 Ge2 Ni2 146_455 121 63.601(15) ?
Ni2 Ge2 Ni2 100 121 114.90(3) ?
Ni2 Ge2 Ni2 28 121 65.10(3) ?
Ni1 Ge2 Ni2 171_455 . 116.398(15) ?
Ni1 Ge2 Ni2 51 . 63.602(15) ?
Ni1 Ge2 Ni2 74 . 63.602(15) ?
Ni1 Ge2 Ni2 146_455 . 116.398(15) ?
Ni2 Ge2 Ni2 100 . 65.10(3) ?
Ni2 Ge2 Ni2 28 . 114.90(3) ?
Ni2 Ge2 Ni2 121 . 180.0 ?
Ni1 Ge2 Ge 171_455 129 117.61(2) ?
Ni1 Ge2 Ge 51 129 62.39(2) ?
Ni1 Ge2 Ge 74 129 117.61(2) ?
Ni1 Ge2 Ge 146_455 129 62.39(2) ?
Ni2 Ge2 Ge 100 129 118.60(4) ?
Ni2 Ge2 Ge 28 129 61.40(4) ?
Ni2 Ge2 Ge 121 129 61.40(4) ?
Ni2 Ge2 Ge . 129 118.60(4) ?
Ni1 Ge2 Mg 171_455 5 117.61(2) ?
Ni1 Ge2 Mg 51 5 62.39(2) ?
Ni1 Ge2 Mg 74 5 117.61(2) ?
Ni1 Ge2 Mg 146_455 5 62.39(2) ?
Ni2 Ge2 Mg 100 5 61.40(4) ?
Ni2 Ge2 Mg 28 5 118.60(4) ?
Ni2 Ge2 Mg 121 5 118.60(4) ?
Ni2 Ge2 Mg . 5 61.40(4) ?
Ge Ge2 Mg 129 5 69.2 ?
Ni1 Ge2 Mg 171_455 125 62.39(2) ?
Ni1 Ge2 Mg 51 125 117.61(2) ?
Ni1 Ge2 Mg 74 125 62.39(2) ?
Ni1 Ge2 Mg 146_455 125 117.61(2) ?
Ni2 Ge2 Mg 100 125 118.60(4) ?
Ni2 Ge2 Mg 28 125 61.40(4) ?
Ni2 Ge2 Mg 121 125 61.40(4) ?
Ni2 Ge2 Mg . 125 118.60(4) ?
Ge Ge2 Mg 129 125 110.8 ?
Mg Ge2 Mg 5 125 180.0 ?
Ni1 Ge2 Mg 171_455 9 62.39(2) ?
Ni1 Ge2 Mg 51 9 117.61(2) ?
Ni1 Ge2 Mg 74 9 62.39(2) ?
Ni1 Ge2 Mg 146_455 9 117.61(2) ?
Ni2 Ge2 Mg 100 9 61.40(4) ?
Ni2 Ge2 Mg 28 9 118.60(4) ?
Ni2 Ge2 Mg 121 9 118.60(4) ?
Ni2 Ge2 Mg . 9 61.40(4) ?
Ge Ge2 Mg 129 9 180.0 ?
Mg Ge2 Mg 5 9 110.80(9) ?
Mg Ge2 Mg 125 9 69.20(9) ?
Ge2 Ni1 Ge2 58 74 119.9700(10) ?
Ge2 Ni1 Ge2 58 30 119.9700(10) ?
Ge2 Ni1 Ge2 74 30 119.9700(10) ?
Ge2 Ni1 Ni2 58 74 164.15(4) ?
Ge2 Ni1 Ni2 74 74 61.740(4) ?
Ge2 Ni1 Ni2 30 74 61.740(4) ?
Ge2 Ni1 Ni2 58 28 61.740(4) ?
Ge2 Ni1 Ni2 74 28 164.15(4) ?
Ge2 Ni1 Ni2 30 28 61.740(4) ?
Ni2 Ni1 Ni2 74 28 111.970(18) ?
Ge2 Ni1 Ni2 58 51 61.740(4) ?
Ge2 Ni1 Ni2 74 51 61.740(4) ?
Ge2 Ni1 Ni2 30 51 164.15(4) ?
Ni2 Ni1 Ni2 74 51 111.970(18) ?
Ni2 Ni1 Ni2 28 51 111.970(18) ?
Ge2 Ni1 Ni1 58 51 107.624(17) ?
Ge2 Ni1 Ni1 74 51 107.624(17) ?
Ge2 Ni1 Ni1 30 51 55.73(2) ?
Ni2 Ni1 Ni1 74 51 59.148(17) ?
Ni2 Ni1 Ni1 28 51 59.148(17) ?
Ni2 Ni1 Ni1 51 51 108.43(2) ?
Ge2 Ni1 Ni1 58 74 55.73(2) ?
Ge2 Ni1 Ni1 74 74 107.624(17) ?
Ge2 Ni1 Ni1 30 74 107.624(17) ?
Ni2 Ni1 Ni1 74 74 108.43(2) ?
Ni2 Ni1 Ni1 28 74 59.148(17) ?
Ni2 Ni1 Ni1 51 74 59.148(17) ?
Ni1 Ni1 Ni1 51 74 60.0 ?
Ge2 Ni1 Ni1 58 28 107.624(17) ?
Ge2 Ni1 Ni1 74 28 55.73(2) ?
Ge2 Ni1 Ni1 30 28 107.624(17) ?
Ni2 Ni1 Ni1 74 28 59.148(17) ?
Ni2 Ni1 Ni1 28 28 108.43(2) ?
Ni2 Ni1 Ni1 51 28 59.148(17) ?
Ni1 Ni1 Ni1 51 28 60.0 ?
Ni1 Ni1 Ni1 74 28 60.0 ?
Ge2 Ni1 Ge 58 81 132.71(6) ?
Ge2 Ni1 Ge 74 81 69.03(2) ?
Ge2 Ni1 Ge 30 81 69.03(2) ?
Ni2 Ni1 Ge 74 81 63.13(5) ?
Ni2 Ni1 Ge 28 81 122.689(18) ?
Ni2 Ni1 Ge 51 81 122.689(18) ?
Ni1 Ni1 Ge 51 81 113.00(4) ?
Ni1 Ni1 Ge 74 81 171.56(5) ?
Ni1 Ni1 Ge 28 81 113.00(4) ?
Ge2 Ni1 Mg 58 25 69.03(2) ?
Ge2 Ni1 Mg 74 25 132.71(6) ?
Ge2 Ni1 Mg 30 25 69.03(2) ?
Ni2 Ni1 Mg 74 25 122.689(18) ?
Ni2 Ni1 Mg 28 25 63.13(5) ?
Ni2 Ni1 Mg 51 25 122.689(18) ?
Ni1 Ni1 Mg 51 25 113.00(4) ?
Ni1 Ni1 Mg 74 25 113.00(4) ?
Ni1 Ni1 Mg 28 25 171.56(5) ?
Ge Ni1 Mg 81 25 73.5 ?
Ge2 Ni1 Mg 58 53 69.03(2) ?
Ge2 Ni1 Mg 74 53 69.03(2) ?
Ge2 Ni1 Mg 30 53 132.71(6) ?
Ni2 Ni1 Mg 74 53 122.689(18) ?
Ni2 Ni1 Mg 28 53 122.689(18) ?
Ni2 Ni1 Mg 51 53 63.13(5) ?
Ni1 Ni1 Mg 51 53 171.56(5) ?
Ni1 Ni1 Mg 74 53 113.00(4) ?
Ni1 Ni1 Mg 28 53 113.00(4) ?
Ge Ni1 Mg 81 53 73.5 ?
Mg Ni1 Mg 25 53 73.51(7) ?
Ge1 Ni2 Ge2 . 9 112.187(17) ?
Ge1 Ni2 Ge2 . . 112.187(17) ?
Ge2 Ni2 Ge2 9 . 106.624(19) ?
Ge1 Ni2 Ge2 . 5 112.187(17) ?
Ge2 Ni2 Ge2 9 5 106.624(19) ?
Ge2 Ni2 Ge2 . 5 106.624(19) ?
Ge1 Ni2 Ni1 . 51 143.69(2) ?
Ge2 Ni2 Ni1 9 51 54.658(12) ?
Ge2 Ni2 Ni1 . 51 54.658(12) ?
Ge2 Ni2 Ni1 5 51 104.12(3) ?
Ge1 Ni2 Ni1 . 28 143.69(2) ?
Ge2 Ni2 Ni1 9 28 54.658(12) ?
Ge2 Ni2 Ni1 . 28 104.12(3) ?
Ge2 Ni2 Ni1 5 28 54.658(12) ?
Ni1 Ni2 Ni1 51 28 61.70(3) ?
Ge1 Ni2 Ni1 . 74 143.69(2) ?
Ge2 Ni2 Ni1 9 74 104.12(3) ?
Ge2 Ni2 Ni1 . 74 54.658(12) ?
Ge2 Ni2 Ni1 5 74 54.658(12) ?
Ni1 Ni2 Ni1 51 74 61.70(3) ?
Ni1 Ni2 Ni1 28 74 61.70(3) ?
Ge1 Ni2 Ni2 . 100 54.7 ?
Ge2 Ni2 Ni2 9 100 126.587(8) ?
Ge2 Ni2 Ni2 . 100 57.451(17) ?
Ge2 Ni2 Ni2 5 100 126.587(8) ?
Ni1 Ni2 Ni2 51 100 102.914(14) ?
Ni1 Ni2 Ni2 28 100 161.57(2) ?
Ni1 Ni2 Ni2 74 100 102.914(14) ?
Ge1 Ni2 Ni2 . 99 54.7 ?
Ge2 Ni2 Ni2 9 99 126.587(8) ?
Ge2 Ni2 Ni2 . 99 126.587(8) ?
Ge2 Ni2 Ni2 5 99 57.451(17) ?
Ni1 Ni2 Ni2 51 99 161.57(2) ?
Ni1 Ni2 Ni2 28 99 102.914(14) ?
Ni1 Ni2 Ni2 74 99 102.914(14) ?
Ni2 Ni2 Ni2 100 99 90.0 ?
Ge1 Ni2 Ni2 . 98 54.7 ?
Ge2 Ni2 Ni2 9 98 57.451(17) ?
Ge2 Ni2 Ni2 . 98 126.587(8) ?
Ge2 Ni2 Ni2 5 98 126.587(8) ?
Ni1 Ni2 Ni2 51 98 102.914(14) ?
Ni1 Ni2 Ni2 28 98 102.914(14) ?
Ni1 Ni2 Ni2 74 98 161.57(2) ?
Ni2 Ni2 Ni2 100 98 90.0 ?
Ni2 Ni2 Ni2 99 98 90.0 ?
Ge1 Ni2 Ge . 9 81.85(4) ?
Ge2 Ni2 Ge 9 9 165.96(5) ?
Ge2 Ni2 Ge . 9 66.123(16) ?
Ge2 Ni2 Ge 5 9 66.123(16) ?
Ni1 Ni2 Ge 51 9 114.04(3) ?
Ni1 Ni2 Ge 28 9 114.04(3) ?
Ni1 Ni2 Ge 74 9 61.84(4) ?
Ni2 Ni2 Ge 100 9 60.92(2) ?
Ni2 Ni2 Ge 99 9 60.92(2) ?
Ni2 Ni2 Ge 98 9 136.59(4) ?
Ge1 Ni2 Ge . 5 81.85(4) ?
Ge2 Ni2 Ge 9 5 66.123(16) ?
Ge2 Ni2 Ge . 5 66.123(16) ?
Ge2 Ni2 Ge 5 5 165.96(5) ?
Ni1 Ni2 Ge 51 5 61.84(4) ?
Ni1 Ni2 Ge 28 5 114.04(3) ?
Ni1 Ni2 Ge 74 5 114.04(3) ?
Ni2 Ni2 Ge 100 5 60.92(2) ?
Ni2 Ni2 Ge 99 5 136.59(4) ?
Ni2 Ni2 Ge 98 5 60.92(2) ?
Ge Ni2 Ge 9 5 118.025(17) ?
Ni1 Mg Ni1 28 25_544 163.12(10) ?
Ni1 Mg Ni1 28 123_554 88.766(14) ?
Ni1 Mg Ni1 25_544 123_554 88.766(14) ?
Ni1 Mg Ni1 28 122_545 88.766(14) ?
Ni1 Mg Ni1 25_544 122_545 88.766(14) ?
Ni1 Mg Ni1 123_554 122_545 163.12(10) ?
Ni1 Mg Ni2 28 . 55.03(2) ?
Ni1 Mg Ni2 25_544 . 141.85(8) ?
Ni1 Mg Ni2 123_554 . 96.12(3) ?
Ni1 Mg Ni2 122_545 . 96.12(3) ?
Ni1 Mg Ni2 28 4 141.85(8) ?
Ni1 Mg Ni2 25_544 4 55.03(2) ?
Ni1 Mg Ni2 123_554 4 96.12(3) ?
Ni1 Mg Ni2 122_545 4 96.12(3) ?
Ni2 Mg Ni2 . 4 86.83(7) ?
Ni1 Mg Ni2 28 99 96.12(3) ?
Ni1 Mg Ni2 25_544 99 96.12(3) ?
Ni1 Mg Ni2 123_554 99 141.85(8) ?
Ni1 Mg Ni2 122_545 99 55.03(2) ?
Ni2 Mg Ni2 . 99 58.15(4) ?
Ni2 Mg Ni2 4 99 58.15(4) ?
Ni1 Mg Ni2 28 98 96.12(3) ?
Ni1 Mg Ni2 25_544 98 96.12(3) ?
Ni1 Mg Ni2 123_554 98 55.03(2) ?
Ni1 Mg Ni2 122_545 98 141.85(8) ?
Ni2 Mg Ni2 . 98 58.15(4) ?
Ni2 Mg Ni2 4 98 58.15(4) ?
Ni2 Mg Ni2 99 98 86.83(7) ?
Ni1 Mg Ge2 28 6 135.598(4) ?
Ni1 Mg Ge2 25_544 6 48.589(5) ?
Ni1 Mg Ge2 123_554 6 48.589(5) ?
Ni1 Mg Ge2 122_545 6 135.598(4) ?
Ni2 Mg Ge2 . 6 110.29(6) ?
Ni2 Mg Ge2 4 6 52.47(2) ?
Ni2 Mg Ge2 99 6 110.29(6) ?
Ni2 Mg Ge2 98 6 52.47(2) ?
Ni1 Mg Ge2 28 82_545 135.598(4) ?
Ni1 Mg Ge2 25_544 82_545 48.589(5) ?
Ni1 Mg Ge2 123_554 82_545 135.598(4) ?
Ni1 Mg Ge2 122_545 82_545 48.589(5) ?
Ni2 Mg Ge2 . 82_545 110.29(6) ?
Ni2 Mg Ge2 4 82_545 52.47(2) ?
Ni2 Mg Ge2 99 82_545 52.47(2) ?
Ni2 Mg Ge2 98 82_545 110.29(6) ?
Ge2 Mg Ge2 6 82_545 88.132(16) ?
Ni1 Mg Ge2 28 5 48.589(5) ?
Ni1 Mg Ge2 25_544 5 135.598(4) ?
Ni1 Mg Ge2 123_554 5 135.598(4) ?
Ni1 Mg Ge2 122_545 5 48.589(5) ?
Ni2 Mg Ge2 . 5 52.47(2) ?
Ni2 Mg Ge2 4 5 110.29(6) ?
Ni2 Mg Ge2 99 5 52.47(2) ?
Ni2 Mg Ge2 98 5 110.29(6) ?
Ge2 Mg Ge2 6 5 159.20(9) ?
Ge2 Mg Ge2 82_545 5 88.132(16) ?
Ni1 Mg Ge2 28 9 48.589(5) ?
Ni1 Mg Ge2 25_544 9 135.598(4) ?
Ni1 Mg Ge2 123_554 9 48.589(5) ?
Ni1 Mg Ge2 122_545 9 135.598(4) ?
Ni2 Mg Ge2 . 9 52.47(2) ?
Ni2 Mg Ge2 4 9 110.29(6) ?
Ni2 Mg Ge2 99 9 110.29(6) ?
Ni2 Mg Ge2 98 9 52.47(2) ?
Ge2 Mg Ge2 6 9 88.132(16) ?
Ge2 Mg Ge2 82_545 9 159.20(9) ?
Ge2 Mg Ge2 5 9 88.132(16) ?

loop_
_geom_bond_atom_site_label_1
_geom_bond_atom_site_label_2
_geom_bond_site_symmetry_2
_geom_bond_distance
_geom_bond_publ_flag
Ge1 Ni2 . 2.3631(8) ?
Ge1 Ni2 97 2.3632(8) ?
Ge1 Ni2 100 2.3632(8) ?
Ge1 Ni2 2 2.3632(8) ?
Ge1 Ni2 98 2.3632(8) ?
Ge1 Ni2 3 2.3632(8) ?
Ge1 Ni2 99 2.3632(8) ?
Ge1 Ni2 4 2.3632(8) ?
Ge2 Ni1 171_455 2.34852(12) ?
Ge2 Ni1 51 2.34852(12) ?
Ge2 Ni1 74 2.34852(12) ?
Ge2 Ni1 146_455 2.34852(12) ?
Ge2 Ni2 100 2.5359(3) ?
Ge2 Ni2 28 2.5359(3) ?
Ge2 Ni2 121 2.5359(3) ?
Ge2 Ni2 . 2.5359(3) ?
Ge2 Ge 129 2.9239(4) ?
Ge2 Mg 5 2.9239(4) ?
Ge2 Mg 125 2.9239(4) ?
Ge2 Mg 9 2.9239(4) ?
Ni1 Ge2 58 2.34851(12) ?
Ni1 Ge2 74 2.34851(13) ?
Ni1 Ge2 30 2.34851(13) ?
Ni1 Ni2 74 2.5788(7) ?
Ni1 Ni2 28 2.5788(7) ?
Ni1 Ni2 51 2.5788(7) ?
Ni1 Ni1 51 2.6450(14) ?
Ni1 Ni1 74 2.6450(14) ?
Ni1 Ni1 28 2.6450(14) ?
Ni1 Ge 81 2.7747(7) ?
Ni1 Mg 25 2.7747(7) ?
Ni1 Mg 53 2.7747(7) ?
Ni2 Ge2 9 2.5359(3) ?
Ni2 Ge2 5 2.5359(3) ?
Ni2 Ni1 51 2.5789(7) ?
Ni2 Ni1 28 2.5789(7) ?
Ni2 Ni1 74 2.5789(7) ?
Ni2 Ni2 100 2.7288(9) ?
Ni2 Ni2 99 2.7288(9) ?
Ni2 Ni2 98 2.7288(9) ?
Ni2 Ge 9 2.8075(17) ?
Ni2 Ge 5 2.8075(17) ?
Mg Ni1 28 2.7747(7) ?
Mg Ni1 25_544 2.7747(7) ?
Mg Ni1 123_554 2.7747(7) ?
Mg Ni1 122_545 2.7747(7) ?
Mg Ni2 4 2.8075(17) ?
Mg Ni2 99 2.8075(17) ?
Mg Ni2 98 2.8075(17) ?
Mg Ge2 6 2.9239(4) ?
Mg Ge2 82_545 2.9239(4) ?
Mg Ge2 5 2.9239(4) ?
Mg Ge2 9 2.9239(4) ?

_cod_database_fobs_code 2312475
